data_7109252
loop_
_publ_author_name
'Evgeny Tatarov'
'Thomas Reichert'
'Tobat P. I. Saragi'
'Ayna Scheffler'
'Roman Ueberschaer'
'Clemens Bruhn'
'Thomas Fuhrmann-Lieker'
'Josef Salbeck'

_publ_section_title
;
 Photoinduced sign change of the magnetoresistance in field-effect
 transistors based on a bipolar molecular glass
;
_journal_name_full Chem.Commun.
_journal_page_first 4564
_journal_paper_doi 10.1039/c3cc40552d
_journal_volume 49
_journal_year 2013
_chemical_formula_moiety 'C59 H32 F8 N4'
_chemical_formula_sum 'C59 H32 F8 N4'
_chemical_formula_weight 948.89
_chemical_name_systematic
;
?
;
_space_group_IT_number 2
_symmetry_cell_setting triclinic
_symmetry_Int_Tables_number 2
_symmetry_space_group_name_Hall '-P 1'
_symmetry_space_group_name_H-M 'P -1'
_atom_sites_solution_hydrogens geom
_atom_sites_solution_primary direct
_atom_sites_solution_secondary difmap
_audit_creation_method SHELXL-97
_cell_angle_alpha 106.194(4)
_cell_angle_beta 93.136(5)
_cell_angle_gamma 90.734(5)
_cell_formula_units_Z 4
_cell_length_a 16.1222(9)
_cell_length_b 16.8188(10)
_cell_length_c 17.5167(10)
_cell_measurement_reflns_used 28771
_cell_measurement_temperature 100(2)
_cell_measurement_theta_max 25.61
_cell_measurement_theta_min 1.26
_cell_volume 4552.5(5)
_computing_structure_refinement 'SHELXL-97 (Sheldrick, 1997)'
_computing_structure_solution 'SHELXS-97 (Sheldrick, 1990)'
_diffrn_ambient_temperature 100(2)
_diffrn_detector 'image plate (34 cm diameter)'
_diffrn_detector_area_resol_mean 6.67
_diffrn_detector_type STOE
_diffrn_measured_fraction_theta_full 0.997
_diffrn_measured_fraction_theta_max 0.997
_diffrn_measurement_details ' 228 frames, detector distance = 135 mm'
_diffrn_measurement_device '2-circle goniometer'
_diffrn_measurement_device_type 'STOE IPDS 2'
_diffrn_measurement_method 'rotation method'
_diffrn_radiation_collimation '0.5 mm diameter, multiple pinhole'
_diffrn_radiation_monochromator 'plane graphite'
_diffrn_radiation_polarisn_norm 0
_diffrn_radiation_type 'Mo K\a'
_diffrn_radiation_wavelength 0.71073
_diffrn_reflns_av_R_equivalents 0.0513
_diffrn_reflns_av_sigmaI/netI 0.0579
_diffrn_reflns_limit_h_max 19
_diffrn_reflns_limit_h_min -19
_diffrn_reflns_limit_k_max 19
_diffrn_reflns_limit_k_min -19
_diffrn_reflns_limit_l_max 20
_diffrn_reflns_limit_l_min -20
_diffrn_reflns_number 37189
_diffrn_reflns_theta_full 25.00
_diffrn_reflns_theta_max 25.00
_diffrn_reflns_theta_min 1.26
_diffrn_source 'sealed X-ray tube, 12 x 0.4 mm long-fine focus'
_diffrn_source_current 30
_diffrn_source_power 1.50
_diffrn_source_voltage 50
_diffrn_standards_decay_% none
_exptl_absorpt_coefficient_mu 0.104
_exptl_absorpt_correction_T_max 0.9876
_exptl_absorpt_correction_T_min 0.9633
_exptl_absorpt_correction_type integration
_exptl_absorpt_process_details 'X-red ver. 1.31 (Stoe & Cie. 2005)'
_exptl_crystal_colour colorless
_exptl_crystal_density_diffrn 1.384
_exptl_crystal_density_method 'not measured'
_exptl_crystal_description block
_exptl_crystal_F_000 1944
_exptl_crystal_size_max 0.31
_exptl_crystal_size_mid 0.31
_exptl_crystal_size_min 0.18
_refine_diff_density_max 0.342
_refine_diff_density_min -0.234
_refine_diff_density_rms 0.037
_refine_ls_extinction_method none
_refine_ls_goodness_of_fit_ref 0.879
_refine_ls_hydrogen_treatment constr
_refine_ls_matrix_type full
_refine_ls_number_parameters 1279
_refine_ls_number_reflns 15985
_refine_ls_number_restraints 0
_refine_ls_restrained_S_all 0.879
_refine_ls_R_factor_all 0.0613
_refine_ls_R_factor_gt 0.0363
_refine_ls_shift/su_max 0.001
_refine_ls_shift/su_mean 0.000
_refine_ls_structure_factor_coef Fsqd
_refine_ls_weighting_details 'calc w=1/[\s^2^(Fo^2^)+(0.0465P)^2^+0.0000P] where P=(Fo^2^+2Fc^2^)/3'
_refine_ls_weighting_scheme calc
_refine_ls_wR_factor_gt 0.0794
_refine_ls_wR_factor_ref 0.0849
_reflns_number_gt 10838
_reflns_number_total 15985
_reflns_threshold_expression >2sigma(I)
_cod_data_source_file c3cc40552d.txt
_cod_data_source_block i0798
_cod_database_code 7109252

loop_
_symmetry_equiv_pos_as_xyz
'x, y, z'
'-x, -y, -z'

loop_
_atom_site_label
_atom_site_type_symbol
_atom_site_fract_x
_atom_site_fract_y
_atom_site_fract_z
_atom_site_U_iso_or_equiv
_atom_site_adp_type
_atom_site_occupancy
_atom_site_symmetry_multiplicity
_atom_site_calc_flag
_atom_site_refinement_flags
C1 C -0.52385(11) -0.36969(10) 0.22965(9) 0.0270(4) Uani 1 1 d .
C2 C -0.59061(11) -0.42503(10) 0.25006(10) 0.0272(4) Uani 1 1 d .
C3 C -0.63953(11) -0.48692(10) 0.19788(10) 0.0307(4) Uani 1 1 d .
H3A H -0.6326 -0.5009 0.1422 0.037 Uiso 1 1 calc R
C4 C -0.69931(11) -0.52846(10) 0.22841(10) 0.0318(4) Uani 1 1 d .
C5 C -0.70859(12) -0.50741(10) 0.31071(11) 0.0333(4) Uani 1 1 d .
H5A H -0.7501 -0.5353 0.3309 0.040 Uiso 1 1 calc R
C6 C -0.65812(12) -0.44634(10) 0.36342(10) 0.0327(4) Uani 1 1 d .
H6A H -0.6644 -0.4331 0.4191 0.039 Uiso 1 1 calc R
C7 C -0.59818(11) -0.40482(10) 0.33320(10) 0.0282(4) Uani 1 1 d .
C8 C -0.53652(11) -0.33870(10) 0.37205(10) 0.0286(4) Uani 1 1 d .
C9 C -0.51689(12) -0.29852(11) 0.45256(10) 0.0336(4) Uani 1 1 d .
H9A H -0.5457 -0.3131 0.4929 0.040 Uiso 1 1 calc R
C10 C -0.45480(12) -0.23718(11) 0.47255(11) 0.0368(4) Uani 1 1 d .
H10A H -0.4405 -0.2102 0.5271 0.044 Uiso 1 1 calc R
C11 C -0.41284(12) -0.21435(10) 0.41369(11) 0.0339(4) Uani 1 1 d .
C12 C -0.43213(11) -0.25448(10) 0.33271(10) 0.0308(4) Uani 1 1 d .
H12A H -0.4041 -0.2391 0.2924 0.037 Uiso 1 1 calc R
C13 C -0.49275(11) -0.31678(10) 0.31302(9) 0.0272(4) Uani 1 1 d .
C14 C -0.71263(12) -0.66075(10) 0.12325(10) 0.0330(4) Uani 1 1 d .
C15 C -0.63774(12) -0.68850(10) 0.14904(11) 0.0341(4) Uani 1 1 d .
H15A H -0.6125 -0.6606 0.1999 0.041 Uiso 1 1 calc R
C16 C -0.59944(13) -0.75710(11) 0.10055(11) 0.0379(4) Uani 1 1 d .
H16A H -0.5487 -0.7756 0.1189 0.045 Uiso 1 1 calc R
C17 C -0.63532(14) -0.79822(11) 0.02571(11) 0.0426(5) Uani 1 1 d .
H17A H -0.6097 -0.8452 -0.0069 0.051 Uiso 1 1 calc R
C18 C -0.70845(14) -0.77028(12) -0.00084(12) 0.0466(5) Uani 1 1 d .
H18A H -0.7327 -0.7978 -0.0523 0.056 Uiso 1 1 calc R
C19 C -0.74751(13) -0.70167(12) 0.04730(11) 0.0418(5) Uani 1 1 d .
H19A H -0.7978 -0.6830 0.0282 0.050 Uiso 1 1 calc R
C20 C -0.83168(12) -0.56750(11) 0.15042(11) 0.0384(4) Uani 1 1 d .
C21 C -0.84037(13) -0.49301(12) 0.13079(12) 0.0421(5) Uani 1 1 d .
H21A H -0.7933 -0.4573 0.1344 0.051 Uiso 1 1 calc R
C22 C -0.91804(14) -0.47121(13) 0.10585(13) 0.0492(5) Uani 1 1 d .
H22A H -0.9238 -0.4200 0.0933 0.059 Uiso 1 1 calc R
C23 C -0.98634(15) -0.52247(14) 0.09908(14) 0.0550(6) Uani 1 1 d .
H23A H -1.0391 -0.5073 0.0816 0.066 Uiso 1 1 calc R
C24 C -0.97775(15) -0.59686(15) 0.11807(16) 0.0648(7) Uani 1 1 d .
H24A H -1.0248 -0.6329 0.1130 0.078 Uiso 1 1 calc R
C25 C -0.90098(14) -0.61900(13) 0.14436(15) 0.0557(6) Uani 1 1 d .
H25A H -0.8959 -0.6695 0.1582 0.067 Uiso 1 1 calc R
C26 C -0.27141(12) -0.16929(11) 0.46666(10) 0.0359(4) Uani 1 1 d .
C27 C -0.24046(13) -0.24886(12) 0.43752(11) 0.0411(5) Uani 1 1 d .
H27A H -0.2726 -0.2898 0.3983 0.049 Uiso 1 1 calc R
C28 C -0.16319(13) -0.26852(12) 0.46555(11) 0.0428(5) Uani 1 1 d .
H28A H -0.1431 -0.3227 0.4453 0.051 Uiso 1 1 calc R
C29 C -0.11538(13) -0.20975(12) 0.52270(11) 0.0407(5) Uani 1 1 d .
H29A H -0.0620 -0.2227 0.5407 0.049 Uiso 1 1 calc R
C30 C -0.14705(13) -0.13085(12) 0.55357(11) 0.0402(5) Uani 1 1 d .
H30A H -0.1152 -0.0905 0.5937 0.048 Uiso 1 1 calc R
C31 C -0.22413(13) -0.11077(12) 0.52649(11) 0.0402(5) Uani 1 1 d .
H31A H -0.2450 -0.0572 0.5485 0.048 Uiso 1 1 calc R
C32 C -0.36628(13) -0.07291(11) 0.41922(10) 0.0363(4) Uani 1 1 d .
C33 C -0.30245(13) -0.02000(12) 0.40915(11) 0.0400(4) Uani 1 1 d .
H33A H -0.2462 -0.0352 0.4131 0.048 Uiso 1 1 calc R
C34 C -0.32085(14) 0.05436(12) 0.39342(11) 0.0440(5) Uani 1 1 d .
H34A H -0.2767 0.0907 0.3893 0.053 Uiso 1 1 calc R
C35 C -0.40220(15) 0.07684(13) 0.38353(13) 0.0505(5) Uani 1 1 d .
H35A H -0.4141 0.1275 0.3718 0.061 Uiso 1 1 calc R
C36 C -0.46618(15) 0.02374(12) 0.39111(13) 0.0510(5) Uani 1 1 d .
H36A H -0.5223 0.0377 0.3834 0.061 Uiso 1 1 calc R
C37 C -0.44874(13) -0.04963(12) 0.40987(12) 0.0440(5) Uani 1 1 d .
H37A H -0.4931 -0.0844 0.4164 0.053 Uiso 1 1 calc R
C38 C -0.45784(11) -0.42047(10) 0.17903(10) 0.0281(4) Uani 1 1 d .
C39 C -0.41228(11) -0.48422(10) 0.19452(10) 0.0320(4) Uani 1 1 d .
H39A H -0.4149 -0.4964 0.2441 0.038 Uiso 1 1 calc R
C40 C -0.36212(11) -0.53058(10) 0.13594(10) 0.0329(4) Uani 1 1 d .
C41 C -0.35524(12) -0.50892(11) 0.06473(11) 0.0357(4) Uani 1 1 d .
H41A H -0.3193 -0.5388 0.0264 0.043 Uiso 1 1 calc R
C42 C -0.40059(12) -0.44388(11) 0.04923(10) 0.0345(4) Uani 1 1 d .
H42A H -0.3951 -0.4292 0.0011 0.041 Uiso 1 1 calc R
C43 C -0.45409(11) -0.40098(10) 0.10605(10) 0.0287(4) Uani 1 1 d .
C44 C -0.51686(11) -0.33819(10) 0.10327(9) 0.0268(4) Uani 1 1 d .
C45 C -0.54114(11) -0.30125(10) 0.04378(10) 0.0308(4) Uani 1 1 d .
H45A H -0.5130 -0.3125 -0.0042 0.037 Uiso 1 1 calc R
C46 C -0.60744(12) -0.24744(10) 0.05592(10) 0.0316(4) Uani 1 1 d .
H46A H -0.6250 -0.2225 0.0155 0.038 Uiso 1 1 calc R
C47 C -0.64850(11) -0.22970(10) 0.12730(10) 0.0288(4) Uani 1 1 d .
C48 C -0.62338(11) -0.26585(10) 0.18723(10) 0.0272(4) Uani 1 1 d .
H48A H -0.6505 -0.2534 0.2358 0.033 Uiso 1 1 calc R
C49 C -0.55827(11) -0.32012(9) 0.17466(9) 0.0255(4) Uani 1 1 d .
C50 C -0.32328(12) -0.60709(11) 0.14789(10) 0.0339(4) Uani 1 1 d .
C51 C -0.24177(12) -0.62922(11) 0.13074(11) 0.0363(4) Uani 1 1 d .
C52 C -0.21218(13) -0.70236(11) 0.14247(11) 0.0389(4) Uani 1 1 d .
C53 C -0.33268(13) -0.73485(11) 0.18486(11) 0.0373(4) Uani 1 1 d .
C54 C -0.36926(12) -0.66316(10) 0.17551(10) 0.0326(4) Uani 1 1 d .
C55 C -0.72034(12) -0.17354(11) 0.14033(10) 0.0335(4) Uani 1 1 d .
C56 C -0.79366(13) -0.19250(13) 0.09240(12) 0.0435(5) Uani 1 1 d .
C57 C -0.85996(14) -0.14022(17) 0.10782(15) 0.0561(6) Uani 1 1 d .
C58 C -0.79089(16) -0.05291(12) 0.21190(14) 0.0503(6) Uani 1 1 d .
C59 C -0.72056(13) -0.10083(11) 0.20277(12) 0.0389(5) Uani 1 1 d .
C60 C -0.07233(11) 0.11389(10) 0.26332(9) 0.0258(4) Uani 1 1 d .
C61 C -0.05810(10) 0.04590(10) 0.30508(9) 0.0256(4) Uani 1 1 d .
C62 C -0.03087(11) -0.03376(10) 0.27218(10) 0.0281(4) Uani 1 1 d .
H62A H -0.0165 -0.0514 0.2183 0.034 Uiso 1 1 calc R
C63 C -0.02512(11) -0.08715(10) 0.32040(10) 0.0312(4) Uani 1 1 d .
C64 C -0.04826(12) -0.06187(10) 0.39903(10) 0.0333(4) Uani 1 1 d .
H64A H -0.0449 -0.0994 0.4307 0.040 Uiso 1 1 calc R
C65 C -0.07632(12) 0.01823(10) 0.43172(10) 0.0324(4) Uani 1 1 d .
H65A H -0.0923 0.0351 0.4851 0.039 Uiso 1 1 calc R
C66 C -0.08051(11) 0.07276(10) 0.38473(9) 0.0270(4) Uani 1 1 d .
C67 C -0.10689(10) 0.15958(10) 0.40133(9) 0.0258(4) Uani 1 1 d .
C68 C -0.13450(11) 0.21471(10) 0.47026(10) 0.0317(4) Uani 1 1 d .
H68A H -0.1379 0.1983 0.5177 0.038 Uiso 1 1 calc R
C69 C -0.15692(12) 0.29369(10) 0.46850(10) 0.0323(4) Uani 1 1 d .
H69A H -0.1766 0.3310 0.5148 0.039 Uiso 1 1 calc R
C70 C -0.15083(11) 0.31897(10) 0.39934(10) 0.0299(4) Uani 1 1 d .
C71 C -0.12153(11) 0.26459(10) 0.33048(10) 0.0272(4) Uani 1 1 d .
H71A H -0.1159 0.2819 0.2838 0.033 Uiso 1 1 calc R
C72 C -0.10090(10) 0.18516(10) 0.33171(9) 0.0245(3) Uani 1 1 d .
C73 C 0.08464(12) -0.19019(10) 0.30874(10) 0.0310(4) Uani 1 1 d .
C74 C 0.14304(12) -0.12776(10) 0.34929(10) 0.0316(4) Uani 1 1 d .
H74A H 0.1283 -0.0713 0.3604 0.038 Uiso 1 1 calc R
C75 C 0.22195(12) -0.14730(11) 0.37330(10) 0.0344(4) Uani 1 1 d .
H75A H 0.2602 -0.1042 0.4013 0.041 Uiso 1 1 calc R
C76 C 0.24568(12) -0.23001(11) 0.35664(10) 0.0363(4) Uani 1 1 d .
H76A H 0.2994 -0.2435 0.3736 0.044 Uiso 1 1 calc R
C77 C 0.18937(13) -0.29152(11) 0.31514(11) 0.0377(4) Uani 1 1 d .
H77A H 0.2052 -0.3477 0.3027 0.045 Uiso 1 1 calc R
C78 C 0.10996(12) -0.27319(11) 0.29108(11) 0.0364(4) Uani 1 1 d .
H78A H 0.0725 -0.3167 0.2626 0.044 Uiso 1 1 calc R
C79 C -0.05492(12) -0.22859(10) 0.23548(11) 0.0360(4) Uani 1 1 d .
C80 C -0.03457(13) -0.27541(11) 0.15980(11) 0.0412(5) Uani 1 1 d .
H80A H 0.0193 -0.2696 0.1422 0.049 Uiso 1 1 calc R
C81 C -0.09280(15) -0.33046(12) 0.11022(13) 0.0493(5) Uani 1 1 d .
H81A H -0.0785 -0.3622 0.0590 0.059 Uiso 1 1 calc R
C82 C -0.17145(15) -0.33918(13) 0.13527(14) 0.0553(6) Uani 1 1 d .
H82A H -0.2110 -0.3773 0.1016 0.066 Uiso 1 1 calc R
C83 C -0.19240(15) -0.29187(14) 0.21004(14) 0.0577(6) Uani 1 1 d .
H83A H -0.2466 -0.2972 0.2270 0.069 Uiso 1 1 calc R
C84 C -0.13455(13) -0.23687(13) 0.25993(13) 0.0473(5) Uani 1 1 d .
H84A H -0.1493 -0.2048 0.3109 0.057 Uiso 1 1 calc R
C85 C -0.26075(12) 0.41927(11) 0.40056(10) 0.0355(4) Uani 1 1 d .
C86 C -0.32179(12) 0.35598(12) 0.37869(10) 0.0379(4) Uani 1 1 d .
H86A H -0.3058 0.2999 0.3625 0.046 Uiso 1 1 calc R
C87 C -0.40572(14) 0.37422(14) 0.38032(11) 0.0460(5) Uani 1 1 d .
H87A H -0.4466 0.3307 0.3654 0.055 Uiso 1 1 calc R
C88 C -0.43002(15) 0.45701(15) 0.40392(12) 0.0539(6) Uani 1 1 d .
H88A H -0.4873 0.4698 0.4045 0.065 Uiso 1 1 calc R
C89 C -0.36979(15) 0.51965(14) 0.42626(12) 0.0523(6) Uani 1 1 d .
H89A H -0.3861 0.5757 0.4422 0.063 Uiso 1 1 calc R
C90 C -0.28611(14) 0.50231(12) 0.42591(11) 0.0439(5) Uani 1 1 d .
H90A H -0.2456 0.5462 0.4427 0.053 Uiso 1 1 calc R
C91 C -0.11433(14) 0.45004(10) 0.37360(11) 0.0385(5) Uani 1 1 d .
C92 C -0.03165(14) 0.44828(12) 0.40149(13) 0.0490(5) Uani 1 1 d .
H92A H -0.0178 0.4175 0.4381 0.059 Uiso 1 1 calc R
C93 C 0.03048(18) 0.49114(15) 0.37618(18) 0.0733(8) Uani 1 1 d .
H93A H 0.0866 0.4890 0.3949 0.088 Uiso 1 1 calc R
C94 C 0.0105(2) 0.53663(17) 0.3240(2) 0.0836(9) Uani 1 1 d .
H94A H 0.0531 0.5659 0.3067 0.100 Uiso 1 1 calc R
C95 C -0.0709(2) 0.54019(14) 0.29648(15) 0.0678(8) Uani 1 1 d .
H95A H -0.0840 0.5725 0.2610 0.081 Uiso 1 1 calc R
C96 C -0.13445(16) 0.49642(11) 0.32064(12) 0.0483(5) Uani 1 1 d .
H96A H -0.1904 0.4983 0.3012 0.058 Uiso 1 1 calc R
C97 C -0.13665(11) 0.08358(9) 0.19364(9) 0.0260(4) Uani 1 1 d .
C98 C -0.21765(11) 0.05725(10) 0.19660(10) 0.0271(4) Uani 1 1 d .
H98A H -0.2395 0.0581 0.2461 0.033 Uiso 1 1 calc R
C99 C -0.26687(11) 0.02947(10) 0.12593(10) 0.0287(4) Uani 1 1 d .
C100 C -0.23337(11) 0.02593(10) 0.05254(10) 0.0311(4) Uani 1 1 d .
H100 H -0.2672 0.0068 0.0046 0.037 Uiso 1 1 calc R
C101 C -0.15098(12) 0.05031(10) 0.04970(10) 0.0310(4) Uani 1 1 d .
H101 H -0.1283 0.0470 0.0000 0.037 Uiso 1 1 calc R
C102 C -0.10215(11) 0.07960(10) 0.12051(9) 0.0270(4) Uani 1 1 d .
C103 C -0.01459(11) 0.10996(10) 0.13767(10) 0.0278(4) Uani 1 1 d .
C104 C 0.04847(11) 0.11773(10) 0.08806(10) 0.0307(4) Uani 1 1 d .
H104 H 0.0376 0.1038 0.0320 0.037 Uiso 1 1 calc R
C105 C 0.12718(11) 0.14616(10) 0.12199(10) 0.0316(4) Uani 1 1 d .
H105 H 0.1707 0.1494 0.0884 0.038 Uiso 1 1 calc R
C106 C 0.14358(11) 0.17024(10) 0.20522(10) 0.0292(4) Uani 1 1 d .
C107 C 0.07937(11) 0.16372(10) 0.25465(10) 0.0280(4) Uani 1 1 d .
H107 H 0.0891 0.1808 0.3109 0.034 Uiso 1 1 calc R
C108 C 0.00256(11) 0.13241(9) 0.22098(9) 0.0260(4) Uani 1 1 d .
C109 C -0.35427(11) 0.00239(10) 0.13059(9) 0.0281(4) Uani 1 1 d .
C110 C -0.42239(12) 0.03515(10) 0.09873(10) 0.0307(4) Uani 1 1 d .
C111 C -0.50163(12) 0.00782(11) 0.10581(10) 0.0330(4) Uani 1 1 d .
C112 C -0.45614(12) -0.07997(11) 0.17283(10) 0.0340(4) Uani 1 1 d .
C113 C -0.37412(11) -0.05695(10) 0.16937(10) 0.0310(4) Uani 1 1 d .
C114 C 0.22750(11) 0.19778(10) 0.24399(10) 0.0299(4) Uani 1 1 d .
C115 C 0.29831(11) 0.15225(10) 0.22261(10) 0.0309(4) Uani 1 1 d .
C116 C 0.37286(12) 0.17676(12) 0.26523(11) 0.0367(4) Uani 1 1 d .
C117 C 0.31780(13) 0.28798(11) 0.34721(10) 0.0360(4) Uani 1 1 d .
C118 C 0.24024(12) 0.26849(10) 0.30884(10) 0.0329(4) Uani 1 1 d .
N1 N -0.75197(10) -0.59252(9) 0.17521(9) 0.0350(3) Uani 1 1 d .
N2 N -0.35019(10) -0.14934(9) 0.43674(9) 0.0401(4) Uani 1 1 d .
N3 N -0.25606(11) -0.75495(9) 0.16879(9) 0.0392(4) Uani 1 1 d .
N4 N -0.85876(13) -0.07084(13) 0.16591(13) 0.0577(5) Uani 1 1 d .
N5 N 0.00391(10) -0.17032(8) 0.28712(9) 0.0342(3) Uani 1 1 d .
N6 N -0.17477(10) 0.40100(8) 0.39884(9) 0.0348(4) Uani 1 1 d .
N7 N -0.51969(10) -0.04894(9) 0.14124(9) 0.0353(4) Uani 1 1 d .
N8 N 0.38430(10) 0.24341(10) 0.32681(9) 0.0391(4) Uani 1 1 d .
F1 F -0.19172(7) -0.57968(6) 0.10430(7) 0.0440(3) Uani 1 1 d .
F2 F -0.13328(7) -0.72299(7) 0.12658(7) 0.0501(3) Uani 1 1 d .
F3 F -0.37738(7) -0.78766(6) 0.21259(6) 0.0462(3) Uani 1 1 d .
F4 F -0.44858(7) -0.65024(6) 0.19277(6) 0.0425(3) Uani 1 1 d .
F5 F -0.80148(8) -0.26401(8) 0.03297(7) 0.0577(3) Uani 1 1 d .
F6 F -0.93091(8) -0.16050(11) 0.06112(9) 0.0773(5) Uani 1 1 d .
F7 F -0.79035(9) 0.01676(7) 0.27318(8) 0.0686(4) Uani 1 1 d .
F8 F -0.65477(8) -0.07707(6) 0.25469(7) 0.0465(3) Uani 1 1 d .
F9 F -0.41163(7) 0.09478(6) 0.06126(6) 0.0365(2) Uani 1 1 d .
F10 F -0.56641(7) 0.04082(6) 0.07437(6) 0.0405(3) Uani 1 1 d .
F11 F -0.47321(7) -0.13815(6) 0.20879(6) 0.0446(3) Uani 1 1 d .
F12 F -0.31348(7) -0.09430(6) 0.20158(6) 0.0389(2) Uani 1 1 d .
F13 F 0.29377(7) 0.08177(6) 0.16156(6) 0.0388(2) Uani 1 1 d .
F14 F 0.44109(7) 0.13114(7) 0.24541(7) 0.0490(3) Uani 1 1 d .
F15 F 0.32853(8) 0.35564(7) 0.40958(6) 0.0491(3) Uani 1 1 d .
F16 F 0.17623(7) 0.31877(6) 0.33478(6) 0.0404(3) Uani 1 1 d .

loop_
_atom_site_aniso_label
_atom_site_aniso_U_11
_atom_site_aniso_U_22
_atom_site_aniso_U_33
_atom_site_aniso_U_23
_atom_site_aniso_U_13
_atom_site_aniso_U_12
C1 0.0314(10) 0.0253(8) 0.0248(8) 0.0074(7) 0.0036(7) 0.0040(7)
C2 0.0304(10) 0.0229(8) 0.0297(9) 0.0093(7) 0.0030(7) 0.0066(7)
C3 0.0364(11) 0.0265(8) 0.0288(9) 0.0066(7) 0.0042(8) 0.0033(8)
C4 0.0344(11) 0.0242(8) 0.0371(10) 0.0088(7) 0.0022(8) 0.0029(8)
C5 0.0317(11) 0.0307(9) 0.0415(10) 0.0155(8) 0.0073(8) 0.0027(8)
C6 0.0382(11) 0.0333(9) 0.0295(9) 0.0120(8) 0.0077(8) 0.0070(8)
C7 0.0326(10) 0.0255(8) 0.0278(9) 0.0092(7) 0.0032(7) 0.0079(7)
C8 0.0309(10) 0.0274(8) 0.0291(9) 0.0104(7) 0.0024(7) 0.0066(7)
C9 0.0386(11) 0.0349(9) 0.0283(9) 0.0103(8) 0.0036(8) 0.0054(8)
C10 0.0465(12) 0.0348(10) 0.0266(9) 0.0049(7) -0.0023(8) 0.0057(9)
C11 0.0348(11) 0.0277(9) 0.0370(10) 0.0070(8) -0.0064(8) 0.0019(8)
C12 0.0338(11) 0.0303(9) 0.0296(9) 0.0104(7) 0.0015(8) 0.0040(8)
C13 0.0302(10) 0.0241(8) 0.0274(8) 0.0072(7) 0.0014(7) 0.0065(7)
C14 0.0381(11) 0.0260(9) 0.0355(10) 0.0091(7) 0.0068(8) -0.0019(8)
C15 0.0399(11) 0.0294(9) 0.0336(9) 0.0094(8) 0.0051(8) -0.0015(8)
C16 0.0400(12) 0.0323(9) 0.0423(11) 0.0110(8) 0.0079(9) 0.0017(8)
C17 0.0536(14) 0.0324(10) 0.0392(11) 0.0041(8) 0.0122(10) 0.0012(9)
C18 0.0568(15) 0.0396(11) 0.0381(11) 0.0019(9) 0.0043(10) -0.0028(10)
C19 0.0426(12) 0.0397(10) 0.0413(11) 0.0087(9) 0.0002(9) -0.0012(9)
C20 0.0363(12) 0.0328(10) 0.0444(11) 0.0075(8) 0.0044(9) 0.0012(8)
C21 0.0430(13) 0.0366(10) 0.0453(11) 0.0096(9) -0.0003(9) 0.0001(9)
C22 0.0497(14) 0.0429(11) 0.0528(12) 0.0103(10) -0.0017(10) 0.0074(10)
C23 0.0422(14) 0.0536(13) 0.0660(14) 0.0119(11) -0.0012(11) 0.0092(11)
C24 0.0370(14) 0.0594(15) 0.0979(19) 0.0231(14) -0.0002(13) -0.0036(11)
C25 0.0419(14) 0.0444(12) 0.0846(17) 0.0244(12) 0.0044(12) -0.0010(10)
C26 0.0391(12) 0.0359(10) 0.0318(9) 0.0094(8) -0.0031(8) -0.0035(9)
C27 0.0420(12) 0.0416(11) 0.0353(10) 0.0045(8) -0.0035(9) -0.0020(9)
C28 0.0436(13) 0.0412(11) 0.0413(11) 0.0082(9) 0.0006(9) 0.0045(9)
C29 0.0390(12) 0.0500(12) 0.0371(10) 0.0196(9) -0.0017(9) -0.0022(9)
C30 0.0449(13) 0.0411(11) 0.0347(10) 0.0130(8) -0.0075(9) -0.0091(9)
C31 0.0478(13) 0.0363(10) 0.0352(10) 0.0094(8) -0.0054(9) -0.0025(9)
C32 0.0443(12) 0.0315(9) 0.0303(9) 0.0048(8) -0.0001(8) -0.0006(9)
C33 0.0416(12) 0.0437(11) 0.0342(10) 0.0105(8) 0.0001(9) -0.0015(9)
C34 0.0540(14) 0.0426(11) 0.0364(10) 0.0131(9) 0.0032(9) -0.0081(10)
C35 0.0603(16) 0.0374(11) 0.0562(13) 0.0168(10) 0.0058(11) 0.0060(10)
C36 0.0476(14) 0.0396(11) 0.0667(14) 0.0162(10) 0.0041(11) 0.0068(10)
C37 0.0427(13) 0.0350(10) 0.0538(12) 0.0110(9) 0.0050(10) 0.0005(9)
C38 0.0276(10) 0.0277(8) 0.0279(9) 0.0060(7) 0.0013(7) -0.0003(7)
C39 0.0352(11) 0.0293(9) 0.0309(9) 0.0073(7) 0.0017(8) 0.0022(8)
C40 0.0318(11) 0.0312(9) 0.0346(9) 0.0076(8) 0.0006(8) 0.0032(8)
C41 0.0313(11) 0.0350(9) 0.0383(10) 0.0048(8) 0.0068(8) 0.0051(8)
C42 0.0362(11) 0.0368(10) 0.0311(9) 0.0092(8) 0.0078(8) 0.0027(8)
C43 0.0289(10) 0.0265(8) 0.0299(9) 0.0063(7) 0.0029(7) -0.0004(7)
C44 0.0275(10) 0.0252(8) 0.0266(8) 0.0055(7) 0.0029(7) -0.0029(7)
C45 0.0345(11) 0.0315(9) 0.0267(9) 0.0077(7) 0.0062(8) -0.0002(8)
C46 0.0369(11) 0.0327(9) 0.0280(9) 0.0134(7) 0.0004(8) -0.0004(8)
C47 0.0286(10) 0.0288(9) 0.0305(9) 0.0106(7) 0.0020(7) -0.0002(7)
C48 0.0296(10) 0.0268(8) 0.0257(8) 0.0073(7) 0.0056(7) 0.0008(7)
C49 0.0274(10) 0.0237(8) 0.0248(8) 0.0063(6) 0.0006(7) -0.0028(7)
C50 0.0340(11) 0.0350(9) 0.0290(9) 0.0034(7) -0.0020(8) 0.0041(8)
C51 0.0365(11) 0.0336(9) 0.0379(10) 0.0091(8) 0.0003(8) -0.0003(8)
C52 0.0389(12) 0.0363(10) 0.0400(10) 0.0083(8) -0.0009(9) 0.0108(9)
C53 0.0463(13) 0.0332(10) 0.0314(9) 0.0086(8) -0.0033(9) -0.0031(9)
C54 0.0329(11) 0.0310(9) 0.0314(9) 0.0045(7) 0.0029(8) 0.0021(8)
C55 0.0354(11) 0.0373(10) 0.0347(10) 0.0201(8) 0.0085(8) 0.0069(8)
C56 0.0383(12) 0.0566(13) 0.0434(11) 0.0260(10) 0.0065(9) 0.0087(10)
C57 0.0342(13) 0.0888(18) 0.0663(15) 0.0553(15) 0.0052(11) 0.0121(12)
C58 0.0634(17) 0.0410(11) 0.0596(14) 0.0297(11) 0.0327(13) 0.0185(11)
C59 0.0447(13) 0.0359(10) 0.0435(11) 0.0210(9) 0.0138(10) 0.0072(9)
C60 0.0274(10) 0.0264(8) 0.0240(8) 0.0072(7) 0.0033(7) 0.0027(7)
C61 0.0227(9) 0.0283(8) 0.0266(8) 0.0095(7) 0.0002(7) 0.0000(7)
C62 0.0280(10) 0.0296(8) 0.0270(8) 0.0079(7) 0.0030(7) 0.0015(7)
C63 0.0307(10) 0.0270(9) 0.0355(10) 0.0081(7) 0.0018(8) 0.0034(7)
C64 0.0380(11) 0.0309(9) 0.0351(10) 0.0161(8) 0.0018(8) 0.0038(8)
C65 0.0377(11) 0.0334(9) 0.0278(9) 0.0109(7) 0.0051(8) 0.0025(8)
C66 0.0247(9) 0.0300(9) 0.0272(8) 0.0098(7) 0.0014(7) 0.0001(7)
C67 0.0254(9) 0.0267(8) 0.0260(8) 0.0084(7) 0.0020(7) -0.0002(7)
C68 0.0371(11) 0.0341(9) 0.0251(9) 0.0098(7) 0.0050(8) 0.0016(8)
C69 0.0375(11) 0.0289(9) 0.0296(9) 0.0054(7) 0.0091(8) 0.0025(8)
C70 0.0313(10) 0.0255(8) 0.0330(9) 0.0077(7) 0.0052(8) 0.0011(7)
C71 0.0285(10) 0.0287(8) 0.0255(8) 0.0093(7) 0.0025(7) -0.0020(7)
C72 0.0209(9) 0.0269(8) 0.0252(8) 0.0067(7) -0.0003(7) -0.0011(7)
C73 0.0379(11) 0.0282(9) 0.0304(9) 0.0129(7) 0.0077(8) 0.0049(8)
C74 0.0401(11) 0.0283(9) 0.0302(9) 0.0132(7) 0.0082(8) 0.0051(8)
C75 0.0349(11) 0.0375(10) 0.0335(9) 0.0133(8) 0.0080(8) 0.0006(8)
C76 0.0350(11) 0.0453(11) 0.0336(10) 0.0172(8) 0.0108(8) 0.0097(9)
C77 0.0446(12) 0.0322(9) 0.0398(10) 0.0142(8) 0.0107(9) 0.0108(9)
C78 0.0414(12) 0.0295(9) 0.0403(10) 0.0127(8) 0.0041(9) 0.0029(8)
C79 0.0442(12) 0.0274(9) 0.0392(10) 0.0139(8) 0.0001(9) 0.0048(8)
C80 0.0466(13) 0.0369(10) 0.0407(11) 0.0121(9) 0.0014(9) 0.0043(9)
C81 0.0582(15) 0.0416(11) 0.0441(12) 0.0070(9) -0.0062(11) 0.0056(10)
C82 0.0532(15) 0.0455(12) 0.0619(14) 0.0104(11) -0.0178(12) -0.0030(11)
C83 0.0446(14) 0.0578(14) 0.0679(15) 0.0141(12) -0.0003(12) -0.0030(11)
C84 0.0428(13) 0.0466(12) 0.0509(12) 0.0106(10) 0.0052(10) -0.0007(10)
C85 0.0440(12) 0.0350(10) 0.0280(9) 0.0086(8) 0.0056(8) 0.0095(9)
C86 0.0425(12) 0.0423(10) 0.0322(10) 0.0140(8) 0.0085(8) 0.0102(9)
C87 0.0437(13) 0.0609(13) 0.0368(10) 0.0182(10) 0.0063(9) 0.0069(10)
C88 0.0497(14) 0.0785(16) 0.0388(11) 0.0222(11) 0.0122(10) 0.0312(13)
C89 0.0627(16) 0.0504(13) 0.0420(12) 0.0087(10) 0.0041(11) 0.0265(12)
C90 0.0572(14) 0.0374(10) 0.0352(10) 0.0065(8) 0.0027(9) 0.0150(10)
C91 0.0558(14) 0.0249(9) 0.0337(10) 0.0049(7) 0.0105(9) 0.0022(9)
C92 0.0546(15) 0.0391(11) 0.0547(13) 0.0159(10) 0.0033(11) -0.0096(10)
C93 0.0644(18) 0.0562(14) 0.106(2) 0.0336(15) 0.0114(16) -0.0146(13)
C94 0.081(2) 0.0652(17) 0.121(2) 0.0504(17) 0.0306(19) -0.0071(16)
C95 0.098(2) 0.0501(13) 0.0684(16) 0.0335(12) 0.0276(16) 0.0096(14)
C96 0.0726(16) 0.0361(10) 0.0391(11) 0.0135(9) 0.0131(11) 0.0052(10)
C97 0.0321(10) 0.0220(8) 0.0254(8) 0.0085(7) 0.0031(7) 0.0047(7)
C98 0.0306(10) 0.0254(8) 0.0261(8) 0.0080(7) 0.0038(7) 0.0028(7)
C99 0.0310(10) 0.0245(8) 0.0302(9) 0.0072(7) 0.0014(7) 0.0018(7)
C100 0.0352(11) 0.0308(9) 0.0265(9) 0.0074(7) -0.0021(8) 0.0009(8)
C101 0.0376(11) 0.0322(9) 0.0244(9) 0.0092(7) 0.0054(8) 0.0030(8)
C102 0.0303(10) 0.0249(8) 0.0268(9) 0.0085(7) 0.0031(7) 0.0044(7)
C103 0.0303(10) 0.0261(8) 0.0284(9) 0.0095(7) 0.0039(7) 0.0046(7)
C104 0.0343(11) 0.0338(9) 0.0255(9) 0.0107(7) 0.0031(8) 0.0019(8)
C105 0.0321(11) 0.0332(9) 0.0322(9) 0.0120(7) 0.0095(8) 0.0034(8)
C106 0.0310(10) 0.0268(8) 0.0323(9) 0.0117(7) 0.0050(8) 0.0035(7)
C107 0.0335(11) 0.0260(8) 0.0257(8) 0.0084(7) 0.0053(7) 0.0033(8)
C108 0.0276(10) 0.0238(8) 0.0279(8) 0.0087(7) 0.0048(7) 0.0031(7)
C109 0.0311(10) 0.0268(8) 0.0236(8) 0.0029(7) 0.0003(7) -0.0016(7)
C110 0.0375(11) 0.0271(8) 0.0270(9) 0.0070(7) 0.0014(8) -0.0023(8)
C111 0.0324(11) 0.0355(9) 0.0289(9) 0.0060(8) -0.0022(8) 0.0024(8)
C112 0.0401(12) 0.0317(9) 0.0305(9) 0.0097(8) 0.0004(8) -0.0071(8)
C113 0.0341(11) 0.0288(9) 0.0292(9) 0.0074(7) -0.0028(8) 0.0017(8)
C114 0.0320(10) 0.0307(9) 0.0301(9) 0.0134(7) 0.0044(8) -0.0033(8)
C115 0.0333(11) 0.0316(9) 0.0275(9) 0.0079(7) 0.0019(8) -0.0006(8)
C116 0.0331(11) 0.0429(11) 0.0367(10) 0.0147(9) 0.0056(8) 0.0065(9)
C117 0.0431(13) 0.0334(10) 0.0315(9) 0.0097(8) 0.0003(9) -0.0010(9)
C118 0.0334(11) 0.0317(9) 0.0363(10) 0.0131(8) 0.0067(8) 0.0026(8)
N1 0.0338(9) 0.0280(8) 0.0422(9) 0.0080(7) 0.0034(7) 0.0000(7)
N2 0.0415(10) 0.0324(8) 0.0439(9) 0.0093(7) -0.0107(8) -0.0038(7)
N3 0.0429(10) 0.0333(8) 0.0392(9) 0.0072(7) -0.0029(7) 0.0075(7)
N4 0.0533(13) 0.0693(13) 0.0721(14) 0.0495(12) 0.0283(11) 0.0258(11)
N5 0.0382(10) 0.0251(7) 0.0391(8) 0.0090(6) 0.0005(7) 0.0055(7)
N6 0.0424(10) 0.0249(7) 0.0390(8) 0.0105(6) 0.0090(7) 0.0043(7)
N7 0.0344(9) 0.0359(8) 0.0343(8) 0.0081(7) 0.0020(7) -0.0040(7)
N8 0.0372(10) 0.0458(9) 0.0364(9) 0.0159(8) -0.0008(7) -0.0019(8)
F1 0.0369(7) 0.0411(6) 0.0573(7) 0.0181(5) 0.0076(5) 0.0040(5)
F2 0.0386(7) 0.0482(7) 0.0662(8) 0.0197(6) 0.0041(6) 0.0131(5)
F3 0.0567(8) 0.0353(6) 0.0481(6) 0.0142(5) 0.0044(6) -0.0019(5)
F4 0.0383(7) 0.0405(6) 0.0497(6) 0.0140(5) 0.0044(5) 0.0023(5)
F5 0.0465(8) 0.0783(9) 0.0468(7) 0.0181(7) -0.0105(6) -0.0026(6)
F6 0.0368(8) 0.1297(13) 0.0934(10) 0.0770(10) 0.0029(7) 0.0131(8)
F7 0.0951(11) 0.0432(7) 0.0813(9) 0.0301(7) 0.0545(8) 0.0308(7)
F8 0.0569(8) 0.0352(6) 0.0454(6) 0.0057(5) 0.0150(6) 0.0008(5)
F9 0.0408(6) 0.0342(5) 0.0380(5) 0.0162(4) 0.0001(5) 0.0010(5)
F10 0.0337(6) 0.0480(6) 0.0402(6) 0.0135(5) -0.0014(5) 0.0056(5)
F11 0.0483(7) 0.0436(6) 0.0470(6) 0.0226(5) -0.0005(5) -0.0118(5)
F12 0.0415(7) 0.0362(5) 0.0424(6) 0.0180(5) -0.0046(5) -0.0001(5)
F13 0.0364(6) 0.0395(6) 0.0377(6) 0.0054(5) 0.0062(5) 0.0049(5)
F14 0.0329(7) 0.0595(7) 0.0525(7) 0.0118(6) 0.0016(5) 0.0112(5)
F15 0.0537(8) 0.0448(6) 0.0420(6) 0.0028(5) -0.0064(5) -0.0047(6)
F16 0.0399(7) 0.0329(5) 0.0461(6) 0.0061(5) 0.0077(5) 0.0035(5)

loop_
_atom_type_symbol
_atom_type_description
_atom_type_scat_dispersion_real
_atom_type_scat_dispersion_imag
_atom_type_scat_source
C C 0.0033 0.0016 'International Tables Vol C Tables 4.2.6.8 and 6.1.1.4'
H H 0.0000 0.0000 'International Tables Vol C Tables 4.2.6.8 and 6.1.1.4'
N N 0.0061 0.0033 'International Tables Vol C Tables 4.2.6.8 and 6.1.1.4'
F F 0.0171 0.0103 'International Tables Vol C Tables 4.2.6.8 and 6.1.1.4'

loop_
_geom_angle_atom_site_label_1
_geom_angle_atom_site_label_2
_geom_angle_atom_site_label_3
_geom_angle
C49 C1 C38 101.33(12)
C49 C1 C2 112.51(14)
C38 C1 C2 112.08(13)
C49 C1 C13 114.47(13)
C38 C1 C13 115.68(14)
C2 C1 C13 101.27(12)
C3 C2 C7 121.52(15)
C3 C2 C1 127.63(14)
C7 C2 C1 110.85(14)
C2 C3 C4 118.82(15)
C2 C3 H3A 120.6
C4 C3 H3A 120.6
C3 C4 C5 120.00(16)
C3 C4 N1 119.98(15)
C5 C4 N1 120.01(15)
C6 C5 C4 121.18(16)
C6 C5 H5A 119.4
C4 C5 H5A 119.4
C5 C6 C7 119.01(15)
C5 C6 H6A 120.5
C7 C6 H6A 120.5
C6 C7 C2 119.43(16)
C6 C7 C8 132.21(15)
C2 C7 C8 108.35(14)
C9 C8 C13 119.76(16)
C9 C8 C7 131.28(15)
C13 C8 C7 108.95(14)
C10 C9 C8 118.96(16)
C10 C9 H9A 120.5
C8 C9 H9A 120.5
C9 C10 C11 121.05(17)
C9 C10 H10A 119.5
C11 C10 H10A 119.5
C10 C11 C12 120.32(17)
C10 C11 N2 119.38(16)
C12 C11 N2 120.30(16)
C13 C12 C11 118.50(15)
C13 C12 H12A 120.7
C11 C12 H12A 120.7
C12 C13 C8 121.37(15)
C12 C13 C1 128.07(14)
C8 C13 C1 110.54(14)
C15 C14 C19 118.61(17)
C15 C14 N1 119.44(16)
C19 C14 N1 121.94(17)
C14 C15 C16 120.64(18)
C14 C15 H15A 119.7
C16 C15 H15A 119.7
C17 C16 C15 120.31(19)
C17 C16 H16A 119.8
C15 C16 H16A 119.8
C18 C17 C16 119.44(18)
C18 C17 H17A 120.3
C16 C17 H17A 120.3
C17 C18 C19 120.76(19)
C17 C18 H18A 119.6
C19 C18 H18A 119.6
C14 C19 C18 120.2(2)
C14 C19 H19A 119.9
C18 C19 H19A 119.9
C25 C20 C21 119.20(19)
C25 C20 N1 119.51(17)
C21 C20 N1 121.27(17)
C22 C21 C20 119.88(19)
C22 C21 H21A 120.1
C20 C21 H21A 120.1
C23 C22 C21 120.9(2)
C23 C22 H22A 119.5
C21 C22 H22A 119.5
C22 C23 C24 119.3(2)
C22 C23 H23A 120.3
C24 C23 H23A 120.3
C23 C24 C25 120.6(2)
C23 C24 H24A 119.7
C25 C24 H24A 119.7
C20 C25 C24 120.1(2)
C20 C25 H25A 119.9
C24 C25 H25A 119.9
C27 C26 C31 118.61(18)
C27 C26 N2 120.27(17)
C31 C26 N2 121.11(17)
C28 C27 C26 120.66(19)
C28 C27 H27A 119.7
C26 C27 H27A 119.7
C29 C28 C27 120.58(19)
C29 C28 H28A 119.7
C27 C28 H28A 119.7
C28 C29 C30 118.94(19)
C28 C29 H29A 120.5
C30 C29 H29A 120.5
C31 C30 C29 120.95(19)
C31 C30 H30A 119.5
C29 C30 H30A 119.5
C30 C31 C26 120.19(18)
C30 C31 H31A 119.9
C26 C31 H31A 119.9
C33 C32 C37 118.00(17)
C33 C32 N2 122.39(18)
C37 C32 N2 119.60(17)
C34 C33 C32 120.48(19)
C34 C33 H33A 119.8
C32 C33 H33A 119.8
C35 C34 C33 121.36(19)
C35 C34 H34A 119.3
C33 C34 H34A 119.3
C34 C35 C36 118.69(19)
C34 C35 H35A 120.7
C36 C35 H35A 120.7
C37 C36 C35 120.6(2)
C37 C36 H36A 119.7
C35 C36 H36A 119.7
C36 C37 C32 120.76(19)
C36 C37 H37A 119.6
C32 C37 H37A 119.6
C39 C38 C43 121.20(15)
C39 C38 C1 127.64(14)
C43 C38 C1 110.80(14)
C38 C39 C40 119.22(15)
C38 C39 H39A 120.4
C40 C39 H39A 120.4
C41 C40 C39 119.71(16)
C41 C40 C50 121.17(15)
C39 C40 C50 118.88(15)
C40 C41 C42 121.12(16)
C40 C41 H41A 119.4
C42 C41 H41A 119.4
C43 C42 C41 118.77(15)
C43 C42 H42A 120.6
C41 C42 H42A 120.6
C42 C43 C38 119.81(16)
C42 C43 C44 131.56(15)
C38 C43 C44 108.47(14)
C45 C44 C49 120.08(15)
C45 C44 C43 131.64(14)
C49 C44 C43 108.20(14)
C44 C45 C46 118.91(15)
C44 C45 H45A 120.5
C46 C45 H45A 120.5
C45 C46 C47 120.71(15)
C45 C46 H46A 119.6
C47 C46 H46A 119.6
C48 C47 C46 120.31(15)
C48 C47 C55 118.50(14)
C46 C47 C55 121.18(15)
C49 C48 C47 118.91(14)
C49 C48 H48A 120.5
C47 C48 H48A 120.5
C48 C49 C44 121.07(15)
C48 C49 C1 127.70(14)
C44 C49 C1 111.18(14)
C54 C50 C51 115.27(16)
C54 C50 C40 120.63(16)
C51 C50 C40 124.08(16)
F1 C51 C52 120.01(17)
F1 C51 C50 120.39(16)
C52 C51 C50 119.59(17)
N3 C52 F2 115.93(15)
N3 C52 C51 124.74(18)
F2 C52 C51 119.34(17)
N3 C53 F3 116.42(16)
N3 C53 C54 124.34(17)
F3 C53 C54 119.24(17)
F4 C54 C53 118.66(15)
F4 C54 C50 121.40(15)
C53 C54 C50 119.93(17)
C56 C55 C59 115.36(17)
C56 C55 C47 121.67(17)
C59 C55 C47 122.92(18)
F5 C56 C57 119.9(2)
F5 C56 C55 119.97(17)
C57 C56 C55 120.1(2)
N4 C57 F6 117.0(2)
N4 C57 C56 124.0(2)
F6 C57 C56 119.0(2)
N4 C58 F7 116.8(2)
N4 C58 C59 124.7(2)
F7 C58 C59 118.5(2)
F8 C59 C58 119.46(19)
F8 C59 C55 121.21(17)
C58 C59 C55 119.3(2)
C108 C60 C97 101.28(12)
C108 C60 C61 113.83(13)
C97 C60 C61 109.74(13)
C108 C60 C72 116.45(13)
C97 C60 C72 114.40(14)
C61 C60 C72 101.50(12)
C62 C61 C66 121.62(14)
C62 C61 C60 127.62(14)
C66 C61 C60 110.70(13)
C61 C62 C63 118.25(15)
C61 C62 H62A 120.9
C63 C62 H62A 120.9
C62 C63 C64 120.80(15)
C62 C63 N5 118.92(15)
C64 C63 N5 120.27(14)
C63 C64 C65 120.72(15)
C63 C64 H64A 119.6
C65 C64 H64A 119.6
C66 C65 C64 119.01(15)
C66 C65 H65A 120.5
C64 C65 H65A 120.5
C65 C66 C61 119.57(15)
C65 C66 C67 131.93(15)
C61 C66 C67 108.48(13)
C68 C67 C72 119.80(15)
C68 C67 C66 131.61(14)
C72 C67 C66 108.59(13)
C69 C68 C67 119.27(15)
C69 C68 H68A 120.4
C67 C68 H68A 120.4
C68 C69 C70 120.81(15)
C68 C69 H69A 119.6
C70 C69 H69A 119.6
C69 C70 C71 120.22(15)
C69 C70 N6 119.81(14)
C71 C70 N6 119.97(14)
C72 C71 C70 118.94(14)
C72 C71 H71A 120.5
C70 C71 H71A 120.5
C71 C72 C67 120.92(14)
C71 C72 C60 128.44(14)
C67 C72 C60 110.62(13)
N5 C73 C74 120.88(15)
N5 C73 C78 121.47(17)
C74 C73 C78 117.65(17)
C75 C74 C73 121.06(16)
C75 C74 H74A 119.5
C73 C74 H74A 119.5
C74 C75 C76 120.63(18)
C74 C75 H75A 119.7
C76 C75 H75A 119.7
C77 C76 C75 118.61(18)
C77 C76 H76A 120.7
C75 C76 H76A 120.7
C76 C77 C78 121.55(17)
C76 C77 H77A 119.2
C78 C77 H77A 119.2
C77 C78 C73 120.45(18)
C77 C78 H78A 119.8
C73 C78 H78A 119.8
C84 C79 C80 119.18(19)
C84 C79 N5 119.62(17)
C80 C79 N5 121.17(17)
C81 C80 C79 120.3(2)
C81 C80 H80A 119.8
C79 C80 H80A 119.8
C82 C81 C80 120.2(2)
C82 C81 H81A 119.9
C80 C81 H81A 119.9
C81 C82 C83 119.7(2)
C81 C82 H82A 120.2
C83 C82 H82A 120.2
C84 C83 C82 120.4(2)
C84 C83 H83A 119.8
C82 C83 H83A 119.8
C83 C84 C79 120.2(2)
C83 C84 H84A 119.9
C79 C84 H84A 119.9
C86 C85 C90 118.57(18)
C86 C85 N6 121.00(16)
C90 C85 N6 120.42(18)
C87 C86 C85 120.75(18)
C87 C86 H86A 119.6
C85 C86 H86A 119.6
C86 C87 C88 120.1(2)
C86 C87 H87A 120.0
C88 C87 H87A 120.0
C89 C88 C87 119.3(2)
C89 C88 H88A 120.4
C87 C88 H88A 120.4
C88 C89 C90 121.2(2)
C88 C89 H89A 119.4
C90 C89 H89A 119.4
C89 C90 C85 120.1(2)
C89 C90 H90A 120.0
C85 C90 H90A 120.0
C96 C91 C92 119.44(18)
C96 C91 N6 122.7(2)
C92 C91 N6 117.80(16)
C93 C92 C91 120.6(2)
C93 C92 H92A 119.7
C91 C92 H92A 119.7
C94 C93 C92 119.8(3)
C94 C93 H93A 120.1
C92 C93 H93A 120.1
C93 C94 C95 120.6(2)
C93 C94 H94A 119.7
C95 C94 H94A 119.7
C94 C95 C96 120.4(2)
C94 C95 H95A 119.8
C96 C95 H95A 119.8
C91 C96 C95 119.1(2)
C91 C96 H96A 120.4
C95 C96 H96A 120.4
C98 C97 C102 121.29(16)
C98 C97 C60 127.22(14)
C102 C97 C60 111.37(14)
C97 C98 C99 119.04(14)
C97 C98 H98A 120.5
C99 C98 H98A 120.5
C98 C99 C100 120.18(16)
C98 C99 C109 118.15(14)
C100 C99 C109 121.66(15)
C101 C100 C99 120.53(16)
C101 C100 H100 119.7
C99 C100 H100 119.7
C100 C101 C102 119.31(15)
C100 C101 H101 120.3
C102 C101 H101 120.3
C101 C102 C97 119.60(16)
C101 C102 C103 132.50(14)
C97 C102 C103 107.90(14)
C104 C103 C108 119.46(16)
C104 C103 C102 132.24(15)
C108 C103 C102 108.29(14)
C105 C104 C103 119.15(15)
C105 C104 H104 120.4
C103 C104 H104 120.4
C104 C105 C106 121.23(15)
C104 C105 H105 119.4
C106 C105 H105 119.4
C107 C106 C105 119.16(17)
C107 C106 C114 117.65(15)
C105 C106 C114 123.08(15)
C108 C107 C106 119.57(15)
C108 C107 H107 120.2
C106 C107 H107 120.2
C107 C108 C103 121.35(15)
C107 C108 C60 127.60(14)
C103 C108 C60 111.01(15)
C110 C109 C113 114.84(16)
C110 C109 C99 123.11(15)
C113 C109 C99 122.04(16)
F9 C110 C111 119.25(16)
F9 C110 C109 120.66(15)
C111 C110 C109 120.09(15)
N7 C111 F10 116.59(16)
N7 C111 C110 124.70(17)
F10 C111 C110 118.71(15)
N7 C112 F11 117.14(16)
N7 C112 C113 123.91(15)
F11 C112 C113 118.94(16)
F12 C113 C112 119.26(15)
F12 C113 C109 120.47(16)
C112 C113 C109 120.23(16)
C115 C114 C118 114.76(17)
C115 C114 C106 122.75(15)
C118 C114 C106 122.34(16)
F13 C115 C116 119.37(16)
F13 C115 C114 120.37(16)
C116 C115 C114 120.21(16)
N8 C116 F14 115.35(17)
N8 C116 C115 124.67(17)
F14 C116 C115 119.98(16)
N8 C117 F15 116.45(17)
N8 C117 C118 124.03(17)
F15 C117 C118 119.52(17)
F16 C118 C117 119.10(16)
F16 C118 C114 120.43(17)
C117 C118 C114 120.47(17)
C14 N1 C20 119.25(15)
C14 N1 C4 117.75(15)
C20 N1 C4 116.38(14)
C32 N2 C26 123.78(15)
C32 N2 C11 118.55(15)
C26 N2 C11 117.16(14)
C53 N3 C52 116.14(16)
C58 N4 C57 116.56(19)
C73 N5 C79 124.14(14)
C73 N5 C63 119.54(15)
C79 N5 C63 116.28(15)
C85 N6 C91 122.74(14)
C85 N6 C70 118.37(14)
C91 N6 C70 116.35(14)
C111 N7 C112 116.22(16)
C117 N8 C116 115.85(17)

loop_
_geom_bond_atom_site_label_1
_geom_bond_atom_site_label_2
_geom_bond_distance
C1 C49 1.527(2)
C1 C38 1.534(2)
C1 C2 1.534(2)
C1 C13 1.536(2)
C2 C3 1.382(2)
C2 C7 1.413(2)
C3 C4 1.397(2)
C3 H3A 0.9500
C4 C5 1.402(2)
C4 N1 1.442(2)
C5 C6 1.392(3)
C5 H5A 0.9500
C6 C7 1.395(2)
C6 H6A 0.9500
C7 C8 1.471(3)
C8 C9 1.400(2)
C8 C13 1.410(2)
C9 C10 1.387(3)
C9 H9A 0.9500
C10 C11 1.399(3)
C10 H10A 0.9500
C11 C12 1.406(2)
C11 N2 1.435(2)
C12 C13 1.381(2)
C12 H12A 0.9500
C14 C15 1.397(3)
C14 C19 1.399(3)
C14 N1 1.431(2)
C15 C16 1.401(2)
C15 H15A 0.9500
C16 C17 1.390(3)
C16 H16A 0.9500
C17 C18 1.380(3)
C17 H17A 0.9500
C18 C19 1.405(3)
C18 H18A 0.9500
C19 H19A 0.9500
C20 C25 1.386(3)
C20 C21 1.395(3)
C20 N1 1.439(3)
C21 C22 1.391(3)
C21 H21A 0.9500
C22 C23 1.369(3)
C22 H22A 0.9500
C23 C24 1.388(3)
C23 H23A 0.9500
C24 C25 1.388(3)
C24 H24A 0.9500
C25 H25A 0.9500
C26 C27 1.402(3)
C26 C31 1.402(3)
C26 N2 1.427(3)
C27 C28 1.392(3)
C27 H27A 0.9500
C28 C29 1.385(3)
C28 H28A 0.9500
C29 C30 1.400(3)
C29 H29A 0.9500
C30 C31 1.385(3)
C30 H30A 0.9500
C31 H31A 0.9500
C32 C33 1.402(3)
C32 C37 1.404(3)
C32 N2 1.426(2)
C33 C34 1.386(3)
C33 H33A 0.9500
C34 C35 1.385(3)
C34 H34A 0.9500
C35 C36 1.392(3)
C35 H35A 0.9500
C36 C37 1.391(3)
C36 H36A 0.9500
C37 H37A 0.9500
C38 C39 1.387(2)
C38 C43 1.410(2)
C39 C40 1.405(2)
C39 H39A 0.9500
C40 C41 1.403(2)
C40 C50 1.499(2)
C41 C42 1.403(3)
C41 H41A 0.9500
C42 C43 1.402(2)
C42 H42A 0.9500
C43 C44 1.481(2)
C44 C45 1.396(2)
C44 C49 1.410(2)
C45 C46 1.396(3)
C45 H45A 0.9500
C46 C47 1.406(2)
C46 H46A 0.9500
C47 C48 1.397(2)
C47 C55 1.491(2)
C48 C49 1.386(2)
C48 H48A 0.9500
C50 C54 1.396(2)
C50 C51 1.396(3)
C51 F1 1.341(2)
C51 C52 1.389(3)
C52 N3 1.320(2)
C52 F2 1.346(2)
C53 N3 1.310(2)
C53 F3 1.344(2)
C53 C54 1.395(3)
C54 F4 1.337(2)
C55 C56 1.392(3)
C55 C59 1.395(3)
C56 F5 1.353(2)
C56 C57 1.383(3)
C57 N4 1.316(3)
C57 F6 1.351(3)
C58 N4 1.303(3)
C58 F7 1.350(3)
C58 C59 1.390(3)
C59 F8 1.339(2)
C60 C108 1.524(2)
C60 C97 1.525(2)
C60 C61 1.533(2)
C60 C72 1.535(2)
C61 C62 1.390(2)
C61 C66 1.410(2)
C62 C63 1.395(2)
C62 H62A 0.9500
C63 C64 1.397(2)
C63 N5 1.452(2)
C64 C65 1.401(2)
C64 H64A 0.9500
C65 C66 1.393(2)
C65 H65A 0.9500
C66 C67 1.480(2)
C67 C68 1.400(2)
C67 C72 1.409(2)
C68 C69 1.389(2)
C68 H68A 0.9500
C69 C70 1.399(2)
C69 H69A 0.9500
C70 C71 1.404(2)
C70 N6 1.439(2)
C71 C72 1.387(2)
C71 H71A 0.9500
C73 N5 1.406(2)
C73 C74 1.407(3)
C73 C78 1.414(2)
C74 C75 1.390(3)
C74 H74A 0.9500
C75 C76 1.402(3)
C75 H75A 0.9500
C76 C77 1.381(3)
C76 H76A 0.9500
C77 C78 1.391(3)
C77 H77A 0.9500
C78 H78A 0.9500
C79 C84 1.393(3)
C79 C80 1.399(3)
C79 N5 1.437(2)
C80 C81 1.390(3)
C80 H80A 0.9500
C81 C82 1.384(3)
C81 H81A 0.9500
C82 C83 1.392(3)
C82 H82A 0.9500
C83 C84 1.388(3)
C83 H83A 0.9500
C84 H84A 0.9500
C85 C86 1.397(3)
C85 C90 1.415(3)
C85 N6 1.424(2)
C86 C87 1.392(3)
C86 H86A 0.9500
C87 C88 1.405(3)
C87 H87A 0.9500
C88 C89 1.381(3)
C88 H88A 0.9500
C89 C90 1.384(3)
C89 H89A 0.9500
C90 H90A 0.9500
C91 C96 1.397(3)
C91 C92 1.398(3)
C91 N6 1.434(2)
C92 C93 1.389(3)
C92 H92A 0.9500
C93 C94 1.374(4)
C93 H93A 0.9500
C94 C95 1.381(4)
C94 H94A 0.9500
C95 C96 1.404(3)
C95 H95A 0.9500
C96 H96A 0.9500
C97 C98 1.382(2)
C97 C102 1.409(2)
C98 C99 1.393(2)
C98 H98A 0.9500
C99 C100 1.408(2)
C99 C109 1.489(2)
C100 C101 1.393(3)
C100 H100 0.9500
C101 C102 1.394(2)
C101 H101 0.9500
C102 C103 1.481(2)
C103 C104 1.401(2)
C103 C108 1.412(2)
C104 C105 1.391(3)
C104 H104 0.9500
C105 C106 1.409(2)
C105 H105 0.9500
C106 C107 1.408(2)
C106 C114 1.488(3)
C107 C108 1.374(2)
C107 H107 0.9500
C109 C110 1.393(3)
C109 C113 1.398(2)
C110 F9 1.3572(18)
C110 C111 1.376(3)
C111 N7 1.313(2)
C111 F10 1.351(2)
C112 N7 1.320(2)
C112 F11 1.3364(19)
C112 C113 1.382(3)
C113 F12 1.350(2)
C114 C115 1.393(2)
C114 C118 1.401(2)
C115 F13 1.3551(19)
C115 C116 1.374(3)
C116 N8 1.324(2)
C116 F14 1.354(2)
C117 N8 1.324(2)
C117 F15 1.341(2)
C117 C118 1.377(3)
C118 F16 1.359(2)
